data_2226680
loop_
_publ_author_name
'Alagha, Ahmed B. M.'
'Gaynor, Declan'
'M\"uller-Bunz, Helge'
'Nolan, Kevin B.'
'Parthasarathi, Laavanya'

_publ_section_title
;
 <i>fac</i>-Tris(4-aminobenzohydroxamato)iron(III) ethanol solvate
;
_journal_coeditor_code SJ5023
_journal_issue 7
_journal_name_full 'Acta Crystallographica Section E'
_journal_page_first m853
_journal_page_last m854
_journal_paper_doi 10.1107/S160053681002413X
_journal_volume 66
_journal_year 2010
_chemical_formula_iupac '[Fe (C7 H7 N2 O2)3], C2 H6 O'
_chemical_formula_moiety 'C21 H21 Fe N6 O6, C2 H6 O'
_chemical_formula_sum 'C23 H27 Fe N6 O7'
_chemical_formula_weight 555.36
_chemical_name_systematic
;
<i>fac</i>-Tris(4-aminobenzohydroxamato)iron(III) ethanol solvate
;
_space_group_IT_number 2
_symmetry_cell_setting triclinic
_symmetry_space_group_name_Hall '-P 1'
_symmetry_space_group_name_H-M 'P -1'
_atom_sites_solution_hydrogens difmap
_atom_sites_solution_primary direct
_atom_sites_solution_secondary difmap
_audit_creation_method SHELXL-97
_cell_angle_alpha 107.550(3)
_cell_angle_beta 91.085(4)
_cell_angle_gamma 112.217(3)
_cell_formula_units_Z 2
_cell_length_a 10.6232(18)
_cell_length_b 10.6455(18)
_cell_length_c 13.225(2)
_cell_measurement_reflns_used 4743
_cell_measurement_temperature 100(2)
_cell_measurement_theta_max 24.92
_cell_measurement_theta_min 2.19
_cell_volume 1305.1(4)
_computing_cell_refinement 'SAINT (Bruker, 2003)'
_computing_data_collection 'SMART (Bruker, 2003)'
_computing_data_reduction 'SAINT (Bruker, 2003)'
_computing_molecular_graphics 'PLATON (Spek, 2009)'
_computing_publication_material 'SHELXL-97(Sheldrick, 2008)'
_computing_structure_refinement 'SHELXL-97 (Sheldrick, 2008)'
_computing_structure_solution 'SHELXS-97 (Sheldrick, 2008)'
_diffrn_ambient_temperature 100(2)
_diffrn_detector_area_resol_mean 8.366
_diffrn_measured_fraction_theta_full 0.996
_diffrn_measured_fraction_theta_max 0.996
_diffrn_measurement_device_type 'Bruker SMART CCD area detector'
_diffrn_measurement_method '\f and \w scans'
_diffrn_radiation_monochromator graphite
_diffrn_radiation_source 'fine-focus sealed tube'
_diffrn_radiation_type MoK\a
_diffrn_radiation_wavelength 0.71073
_diffrn_reflns_av_R_equivalents 0.0444
_diffrn_reflns_av_sigmaI/netI 0.0380
_diffrn_reflns_limit_h_max 13
_diffrn_reflns_limit_h_min -13
_diffrn_reflns_limit_k_max 13
_diffrn_reflns_limit_k_min -13
_diffrn_reflns_limit_l_max 16
_diffrn_reflns_limit_l_min -16
_diffrn_reflns_number 24614
_diffrn_reflns_theta_full 27.11
_diffrn_reflns_theta_max 27.11
_diffrn_reflns_theta_min 1.63
_diffrn_standards_number 0
_exptl_absorpt_coefficient_mu 0.631
_exptl_absorpt_correction_T_max 0.9813
_exptl_absorpt_correction_T_min 0.8825
_exptl_absorpt_correction_type multi-scan
_exptl_absorpt_process_details '(SADABS; Sheldrick, 2003)'
_exptl_crystal_colour red
_exptl_crystal_density_diffrn 1.413
_exptl_crystal_density_method 'not measured'
_exptl_crystal_description plate
_exptl_crystal_F_000 578
_exptl_crystal_size_max 0.30
_exptl_crystal_size_mid 0.20
_exptl_crystal_size_min 0.03
_refine_diff_density_max 0.425
_refine_diff_density_min -0.311
_refine_ls_extinction_method none
_refine_ls_goodness_of_fit_ref 1.061
_refine_ls_hydrogen_treatment mixed
_refine_ls_matrix_type full
_refine_ls_number_parameters 433
_refine_ls_number_reflns 5739
_refine_ls_number_restraints 0
_refine_ls_restrained_S_all 1.061
_refine_ls_R_factor_all 0.0473
_refine_ls_R_factor_gt 0.0396
_refine_ls_shift/su_max 0.004
_refine_ls_shift/su_mean <0.001
_refine_ls_structure_factor_coef Fsqd
_refine_ls_weighting_details 'calc w=1/[\s^2^(Fo^2^)+(0.0438P)^2^+0.6552P] where P=(Fo^2^+2Fc^2^)/3'
_refine_ls_weighting_scheme calc
_refine_ls_wR_factor_gt 0.0905
_refine_ls_wR_factor_ref 0.0940
_reflns_number_gt 5065
_reflns_number_total 5739
_reflns_threshold_expression 'I >2\s(I)'
_cod_data_source_file sj5023.cif
_cod_data_source_block I
_cod_database_code 2226680
_cod_database_fobs_code 2226680

loop_
_symmetry_equiv_pos_as_xyz
'x, y, z'
'-x, -y, -z'

loop_
_atom_site_type_symbol
_atom_site_label
_atom_site_fract_x
_atom_site_fract_y
_atom_site_fract_z
_atom_site_U_iso_or_equiv
_atom_site_adp_type
_atom_site_calc_flag
_atom_site_refinement_flags
_atom_site_occupancy
_atom_site_disorder_assembly
_atom_site_disorder_group
Fe Fe 0.13879(3) 0.36163(3) 0.16284(2) 0.01220(9) Uani d . 1 . .
O O2 0.06647(14) 0.16143(14) 0.06621(11) 0.0180(3) Uani d . 1 . .
N N1 -0.05305(18) 0.07800(18) 0.09477(14) 0.0187(4) Uani d . 1 . .
H H1N1 -0.087(3) -0.007(3) 0.052(2) 0.035(7) Uiso d . 1 . .
C C1 -0.0862(2) 0.1334(2) 0.18804(16) 0.0161(4) Uani d . 1 . .
O O1 -0.01237(14) 0.26557(14) 0.24206(11) 0.0162(3) Uani d . 1 . .
C C2 -0.2049(2) 0.0445(2) 0.22618(16) 0.0179(4) Uani d . 1 . .
C C3 -0.2669(2) 0.1117(2) 0.30398(18) 0.0239(5) Uani d . 1 . .
H H3 -0.231(3) 0.211(3) 0.331(2) 0.039(7) Uiso d . 1 . .
C C4 -0.3816(2) 0.0325(3) 0.3394(2) 0.0279(5) Uani d . 1 . .
H H4 -0.425(3) 0.078(3) 0.391(2) 0.031(7) Uiso d . 1 . .
C C5 -0.4376(2) -0.1172(2) 0.29942(18) 0.0243(5) Uani d . 1 . .
N N2 -0.5509(2) -0.1970(3) 0.3375(2) 0.0340(5) Uani d . 1 . .
H H1N2 -0.595(3) -0.277(3) 0.296(2) 0.040(9) Uiso d . 1 . .
H H2N2 -0.602(3) -0.147(3) 0.364(2) 0.048(9) Uiso d . 1 . .
C C6 -0.3739(3) -0.1848(2) 0.2234(2) 0.0317(5) Uani d . 1 . .
H H6 -0.410(3) -0.288(3) 0.198(2) 0.043(8) Uiso d . 1 . .
C C7 -0.2604(2) -0.1056(2) 0.1865(2) 0.0286(5) Uani d . 1 . .
H H7 -0.219(3) -0.152(3) 0.136(2) 0.037(7) Uiso d . 1 . .
O O4 0.04007(15) 0.41933(14) 0.06861(11) 0.0175(3) Uani d . 1 . .
N N3 0.03983(18) 0.55267(18) 0.11997(14) 0.0188(4) Uani d . 1 . .
H H1N3 0.008(3) 0.585(3) 0.078(2) 0.029(7) Uiso d . 1 . .
C C8 0.1040(2) 0.6232(2) 0.21800(15) 0.0146(4) Uani d . 1 . .
O O3 0.15716(14) 0.56033(14) 0.26357(10) 0.0149(3) Uani d . 1 . .
C C9 0.1150(2) 0.7704(2) 0.27167(16) 0.0154(4) Uani d . 1 . .
C C10 0.1173(2) 0.8613(2) 0.21373(17) 0.0196(4) Uani d . 1 . .
H H10 0.116(2) 0.832(2) 0.1403(18) 0.014(5) Uiso d . 1 . .
C C11 0.1315(2) 1.0008(2) 0.26579(17) 0.0205(4) Uani d . 1 . .
H H11 0.135(2) 1.060(2) 0.2244(17) 0.015(5) Uiso d . 1 . .
C C12 0.1403(2) 1.0527(2) 0.37769(17) 0.0184(4) Uani d . 1 . .
N N4 0.1479(2) 1.1887(2) 0.42768(17) 0.0238(4) Uani d . 1 . .
H H1N4 0.165(3) 1.217(3) 0.494(2) 0.027(7) Uiso d . 1 . .
H H2N4 0.161(3) 1.247(3) 0.388(2) 0.042(8) Uiso d . 1 . .
C C13 0.1409(2) 0.9625(2) 0.43591(17) 0.0182(4) Uani d . 1 . .
H H13 0.148(2) 0.995(3) 0.508(2) 0.024(6) Uiso d . 1 . .
C C14 0.1295(2) 0.8241(2) 0.38380(16) 0.0168(4) Uani d . 1 . .
H H14 0.129(2) 0.765(2) 0.4247(17) 0.010(5) Uiso d . 1 . .
O O6 0.30277(14) 0.41024(15) 0.09015(11) 0.0178(3) Uani d . 1 . .
N N5 0.41597(18) 0.41538(19) 0.14684(14) 0.0173(4) Uani d . 1 . .
H H1N5 0.480(2) 0.412(2) 0.1112(18) 0.016(6) Uiso d . 1 . .
C C15 0.4028(2) 0.3985(2) 0.24097(15) 0.0145(4) Uani d . 1 . .
O O5 0.28464(14) 0.37299(14) 0.27232(11) 0.0157(3) Uani d . 1 . .
C C16 0.5226(2) 0.4146(2) 0.30955(15) 0.0154(4) Uani d . 1 . .
C C17 0.5013(2) 0.3612(2) 0.39495(16) 0.0178(4) Uani d . 1 . .
H H17 0.408(2) 0.311(2) 0.4045(18) 0.021(6) Uiso d . 1 . .
C C18 0.6104(2) 0.3822(2) 0.46526(16) 0.0175(4) Uani d . 1 . .
H H18 0.592(2) 0.346(3) 0.5211(19) 0.024(6) Uiso d . 1 . .
C C19 0.7457(2) 0.4587(2) 0.45299(15) 0.0158(4) Uani d . 1 . .
N N6 0.8551(2) 0.4808(2) 0.52404(15) 0.0198(4) Uani d . 1 . .
H H1N6 0.835(2) 0.467(2) 0.5823(18) 0.008(5) Uiso d . 1 . .
H H2N6 0.927(3) 0.549(3) 0.529(2) 0.037(8) Uiso d . 1 . .
C C20 0.7675(2) 0.5081(2) 0.36565(17) 0.0186(4) Uani d . 1 . .
H H20 0.854(2) 0.559(2) 0.3568(17) 0.015(5) Uiso d . 1 . .
C C21 0.6581(2) 0.4880(2) 0.29572(17) 0.0187(4) Uani d . 1 . .
H H21 0.677(2) 0.527(2) 0.2400(17) 0.012(5) Uiso d . 1 . .
O O7 0.62865(18) 0.41913(19) 0.03203(14) 0.0300(4) Uani d . 1 A .
H H1O7 0.651(3) 0.473(3) 0.000(2) 0.030(7) Uiso d . 1 . .
C C22 0.6632(3) 0.2992(3) -0.0101(2) 0.0450(7) Uani d . 1 . .
H H22A 0.7633 0.3304 0.0097 0.054 Uiso calc PR 0.626(13) A 1
H H22B 0.6425 0.2649 -0.0893 0.054 Uiso calc PR 0.626(13) A 1
H H22C 0.5911 0.2283 -0.0711 0.054 Uiso d PR 0.374(13) A 2
H H22D 0.7502 0.3321 -0.0395 0.054 Uiso d PR 0.374(13) A 2
C C23A 0.5904(9) 0.1809(6) 0.0278(5) 0.048(2) Uani d P 0.626(13) A 1
H H23A 0.5992 0.2168 0.1062 0.073 Uiso calc PR 0.626(13) A 1
H H23B 0.6297 0.1088 0.0061 0.073 Uiso calc PR 0.626(13) A 1
H H23C 0.4929 0.1371 -0.0032 0.073 Uiso calc PR 0.626(13) A 1
C C23B 0.6799(14) 0.2255(11) 0.0608(8) 0.052(3) Uani d P 0.374(13) A 2
H H23D 0.7001 0.1432 0.0207 0.077 Uiso calc PR 0.374(13) A 2
H H23E 0.5950 0.1914 0.0912 0.077 Uiso calc PR 0.374(13) A 2
H H23F 0.7561 0.2917 0.1189 0.077 Uiso calc PR 0.374(13) A 2

loop_
_atom_site_aniso_label
_atom_site_aniso_U_11
_atom_site_aniso_U_22
_atom_site_aniso_U_33
_atom_site_aniso_U_12
_atom_site_aniso_U_13
_atom_site_aniso_U_23
Fe 0.01437(15) 0.00964(14) 0.01186(14) 0.00477(11) 0.00097(10) 0.00273(10)
O2 0.0186(7) 0.0124(7) 0.0189(7) 0.0040(6) 0.0068(6) 0.0023(6)
N1 0.0189(9) 0.0108(8) 0.0199(9) 0.0027(7) 0.0037(7) 0.0002(7)
C1 0.0155(9) 0.0125(9) 0.0187(10) 0.0061(8) 0.0006(8) 0.0028(8)
O1 0.0176(7) 0.0102(6) 0.0168(7) 0.0036(5) 0.0032(5) 0.0015(5)
C2 0.0178(10) 0.0148(10) 0.0201(10) 0.0057(8) 0.0022(8) 0.0058(8)
C3 0.0252(11) 0.0143(10) 0.0286(12) 0.0054(9) 0.0085(9) 0.0052(9)
C4 0.0281(12) 0.0259(12) 0.0317(13) 0.0118(10) 0.0146(10) 0.0106(10)
C5 0.0181(10) 0.0253(11) 0.0301(12) 0.0043(9) 0.0001(9) 0.0161(10)
N2 0.0229(11) 0.0333(13) 0.0448(14) 0.0024(10) 0.0056(10) 0.0229(11)
C6 0.0296(13) 0.0151(11) 0.0439(15) 0.0021(10) 0.0070(11) 0.0099(10)
C7 0.0299(12) 0.0150(10) 0.0382(14) 0.0087(9) 0.0126(11) 0.0051(10)
O4 0.0266(8) 0.0127(7) 0.0132(7) 0.0111(6) -0.0023(6) 0.0004(5)
N3 0.0263(9) 0.0166(9) 0.0158(9) 0.0130(7) -0.0014(7) 0.0033(7)
C8 0.0161(9) 0.0137(9) 0.0142(9) 0.0061(8) 0.0024(7) 0.0050(7)
O3 0.0191(7) 0.0115(6) 0.0140(7) 0.0063(5) -0.0011(5) 0.0038(5)
C9 0.0161(9) 0.0143(9) 0.0161(9) 0.0073(8) 0.0018(7) 0.0041(8)
C10 0.0257(11) 0.0190(10) 0.0162(10) 0.0112(9) 0.0029(8) 0.0060(8)
C11 0.0253(11) 0.0186(10) 0.0231(11) 0.0117(9) 0.0041(9) 0.0108(9)
C12 0.0146(9) 0.0151(10) 0.0256(11) 0.0063(8) 0.0057(8) 0.0065(8)
N4 0.0326(11) 0.0153(9) 0.0239(11) 0.0109(8) 0.0077(8) 0.0050(8)
C13 0.0202(10) 0.0168(10) 0.0151(10) 0.0065(8) 0.0036(8) 0.0032(8)
C14 0.0185(10) 0.0144(9) 0.0181(10) 0.0062(8) 0.0028(8) 0.0069(8)
O6 0.0160(7) 0.0245(8) 0.0167(7) 0.0092(6) 0.0019(6) 0.0105(6)
N5 0.0152(8) 0.0225(9) 0.0181(9) 0.0091(7) 0.0045(7) 0.0102(7)
C15 0.0175(10) 0.0103(9) 0.0162(9) 0.0063(7) 0.0027(8) 0.0042(7)
O5 0.0158(7) 0.0171(7) 0.0160(7) 0.0071(6) 0.0025(5) 0.0073(6)
C16 0.0180(10) 0.0141(9) 0.0159(9) 0.0086(8) 0.0028(8) 0.0046(8)
C17 0.0181(10) 0.0159(10) 0.0202(10) 0.0070(8) 0.0052(8) 0.0068(8)
C18 0.0227(10) 0.0196(10) 0.0151(10) 0.0109(8) 0.0047(8) 0.0094(8)
C19 0.0195(10) 0.0141(9) 0.0141(9) 0.0102(8) 0.0022(8) 0.0007(7)
N6 0.0197(10) 0.0247(10) 0.0168(9) 0.0100(8) 0.0037(7) 0.0083(8)
C20 0.0142(10) 0.0190(10) 0.0209(10) 0.0046(8) 0.0045(8) 0.0069(8)
C21 0.0198(10) 0.0203(10) 0.0171(10) 0.0069(8) 0.0043(8) 0.0092(8)
O7 0.0367(10) 0.0372(10) 0.0326(9) 0.0221(8) 0.0197(8) 0.0238(8)
C22 0.0638(19) 0.0503(17) 0.0404(16) 0.0374(16) 0.0226(14) 0.0222(14)
C23A 0.063(5) 0.036(3) 0.058(4) 0.026(3) 0.021(3) 0.023(3)
C23B 0.048(7) 0.039(5) 0.069(6) 0.022(5) -0.016(5) 0.015(4)

loop_
_atom_type_symbol
_atom_type_description
_atom_type_scat_dispersion_real
_atom_type_scat_dispersion_imag
_atom_type_scat_source
C C 0.0033 0.0016 'International Tables Vol C Tables 4.2.6.8 and 6.1.1.4'
H H 0.0000 0.0000 'International Tables Vol C Tables 4.2.6.8 and 6.1.1.4'
N N 0.0061 0.0033 'International Tables Vol C Tables 4.2.6.8 and 6.1.1.4'
O O 0.0106 0.0060 'International Tables Vol C Tables 4.2.6.8 and 6.1.1.4'
Fe Fe 0.3463 0.8444 'International Tables Vol C Tables 4.2.6.8 and 6.1.1.4'

loop_
_geom_angle_atom_site_label_1
_geom_angle_atom_site_label_2
_geom_angle_atom_site_label_3
_geom_angle_site_symmetry_1
_geom_angle_site_symmetry_3
_geom_angle
_geom_angle_publ_flag
O2 Fe O6 . . 90.72(6) ?
O2 Fe O4 . . 92.73(6) ?
O6 Fe O4 . . 91.70(6) ?
O2 Fe O5 . . 104.13(6) ?
O6 Fe O5 . . 78.92(5) ?
O4 Fe O5 . . 160.68(6) ?
O2 Fe O1 . . 79.40(5) ?
O6 Fe O1 . . 162.99(6) ?
O4 Fe O1 . . 102.49(6) ?
O5 Fe O1 . . 90.01(6) ?
O2 Fe O3 . . 163.96(6) ?
O6 Fe O3 . . 102.91(6) ?
O4 Fe O3 . . 78.63(5) ?
O5 Fe O3 . . 86.98(5) ?
O1 Fe O3 . . 89.21(5) ?
N1 O2 Fe . . 111.18(11) ?
C1 N1 O2 . . 117.85(16) ?
C1 N1 H1N1 . . 129.3(18) ?
O2 N1 H1N1 . . 112.1(18) ?
O1 C1 N1 . . 117.72(18) ?
O1 C1 C2 . . 122.48(17) ?
N1 C1 C2 . . 119.79(17) ?
C1 O1 Fe . . 112.64(12) ?
C3 C2 C7 . . 118.2(2) ?
C3 C2 C1 . . 119.10(18) ?
C7 C2 C1 . . 122.69(19) ?
C4 C3 C2 . . 121.1(2) ?
C4 C3 H3 . . 119.6(17) ?
C2 C3 H3 . . 119.3(17) ?
C3 C4 C5 . . 120.8(2) ?
C3 C4 H4 . . 121.3(16) ?
C5 C4 H4 . . 117.9(16) ?
N2 C5 C4 . . 120.7(2) ?
N2 C5 C6 . . 121.0(2) ?
C4 C5 C6 . . 118.3(2) ?
C5 N2 H1N2 . . 114(2) ?
C5 N2 H2N2 . . 112.1(19) ?
H1N2 N2 H2N2 . . 114(3) ?
C7 C6 C5 . . 121.0(2) ?
C7 C6 H6 . . 120.4(17) ?
C5 C6 H6 . . 118.6(17) ?
C6 C7 C2 . . 120.6(2) ?
C6 C7 H7 . . 120.1(17) ?
C2 C7 H7 . . 119.2(17) ?
N3 O4 Fe . . 111.77(11) ?
C8 N3 O4 . . 118.68(16) ?
C8 N3 H1N3 . . 127.3(17) ?
O4 N3 H1N3 . . 113.2(17) ?
O3 C8 N3 . . 117.74(17) ?
O3 C8 C9 . . 122.39(17) ?
N3 C8 C9 . . 119.87(17) ?
C8 O3 Fe . . 113.04(12) ?
C10 C9 C14 . . 118.69(18) ?
C10 C9 C8 . . 121.53(18) ?
C14 C9 C8 . . 119.73(17) ?
C11 C10 C9 . . 120.73(19) ?
C11 C10 H10 . . 118.5(13) ?
C9 C10 H10 . . 120.7(13) ?
C10 C11 C12 . . 120.61(19) ?
C10 C11 H11 . . 118.6(13) ?
C12 C11 H11 . . 120.8(13) ?
N4 C12 C13 . . 121.5(2) ?
N4 C12 C11 . . 119.96(19) ?
C13 C12 C11 . . 118.58(18) ?
C12 N4 H1N4 . . 114.5(18) ?
C12 N4 H2N4 . . 117.8(18) ?
H1N4 N4 H2N4 . . 125(3) ?
C14 C13 C12 . . 120.63(19) ?
C14 C13 H13 . . 119.5(15) ?
C12 C13 H13 . . 119.8(15) ?
C13 C14 C9 . . 120.68(18) ?
C13 C14 H14 . . 119.0(13) ?
C9 C14 H14 . . 120.3(13) ?
N5 O6 Fe . . 112.13(11) ?
C15 N5 O6 . . 117.38(16) ?
C15 N5 H1N5 . . 127.0(15) ?
O6 N5 H1N5 . . 114.4(15) ?
O5 C15 N5 . . 118.19(17) ?
O5 C15 C16 . . 121.59(17) ?
N5 C15 C16 . . 120.18(17) ?
C15 O5 Fe . . 113.19(12) ?
C17 C16 C21 . . 118.42(18) ?
C17 C16 C15 . . 119.09(18) ?
C21 C16 C15 . . 122.41(18) ?
C18 C17 C16 . . 121.01(19) ?
C18 C17 H17 . . 120.6(14) ?
C16 C17 H17 . . 118.4(14) ?
C17 C18 C19 . . 120.58(19) ?
C17 C18 H18 . . 118.3(15) ?
C19 C18 H18 . . 121.1(15) ?
N6 C19 C20 . . 120.91(19) ?
N6 C19 C18 . . 120.57(19) ?
C20 C19 C18 . . 118.49(18) ?
C19 N6 H1N6 . . 115.4(14) ?
C19 N6 H2N6 . . 117(2) ?
H1N6 N6 H2N6 . . 115(2) ?
C21 C20 C19 . . 120.82(19) ?
C21 C20 H20 . . 119.1(14) ?
C19 C20 H20 . . 119.9(14) ?
C20 C21 C16 . . 120.62(19) ?
C20 C21 H21 . . 118.1(13) ?
C16 C21 H21 . . 121.3(13) ?
C22 O7 H1O7 . . 113(2) ?
O7 C22 C23B . . 118.2(4) ?
O7 C22 C23A . . 113.5(3) ?
C23B C22 C23A . . 37.0(4) ?
O7 C22 H22A . . 108.9 ?
C23B C22 H22A . . 73.0 ?
C23A C22 H22A . . 108.9 ?
O7 C22 H22B . . 108.9 ?
C23B C22 H22B . . 129.9 ?
C23A C22 H22B . . 108.9 ?
H22A C22 H22B . . 107.7 ?
O7 C22 H22C . . 107.7 ?
C23B C22 H22C . . 107.9 ?
C23A C22 H22C . . 75.6 ?
H22A C22 H22C . . 136.9 ?
H22B C22 H22C . . 37.7 ?
O7 C22 H22D . . 107.7 ?
C23B C22 H22D . . 107.6 ?
C23A C22 H22D . . 135.6 ?
H22A C22 H22D . . 39.5 ?
H22B C22 H22D . . 71.1 ?
H22C C22 H22D . . 107.1 ?
C22 C23A H22C . . 38.6 ?
C22 C23A H23A . . 109.5 ?
H22C C23A H23A . . 142.0 ?
C22 C23A H23B . . 109.5 ?
H22C C23A H23B . . 102.8 ?
C22 C23A H23C . . 109.5 ?
H22C C23A H23C . . 76.8 ?
C22 C23B H23D . . 109.5 ?
C22 C23B H23E . . 109.5 ?
H23D C23B H23E . . 109.5 ?
C22 C23B H23F . . 109.5 ?
H23D C23B H23F . . 109.5 ?
H23E C23B H23F . . 109.5 ?

loop_
_geom_bond_atom_site_label_1
_geom_bond_atom_site_label_2
_geom_bond_site_symmetry_2
_geom_bond_distance
_geom_bond_publ_flag
Fe O2 . 1.9615(14) y
Fe O6 . 1.9769(14) y
Fe O4 . 1.9822(14) y
Fe O5 . 2.0444(14) y
Fe O1 . 2.0470(14) y
Fe O3 . 2.0654(13) y
O2 N1 . 1.383(2) ?
N1 C1 . 1.315(3) ?
N1 H1N1 . 0.84(3) ?
C1 O1 . 1.282(2) ?
C1 C2 . 1.466(3) ?
C2 C3 . 1.394(3) ?
C2 C7 . 1.396(3) ?
C3 C4 . 1.378(3) ?
C3 H3 . 0.93(3) ?
C4 C5 . 1.391(3) ?
C4 H4 . 0.94(3) ?
C5 N2 . 1.390(3) ?
C5 C6 . 1.395(3) ?
N2 H1N2 . 0.80(3) ?
N2 H2N2 . 0.90(3) ?
C6 C7 . 1.380(3) ?
C6 H6 . 0.96(3) ?
C7 H7 . 0.92(3) ?
O4 N3 . 1.378(2) ?
N3 C8 . 1.304(3) ?
N3 H1N3 . 0.86(3) ?
C8 O3 . 1.283(2) ?
C8 C9 . 1.470(3) ?
C9 C10 . 1.398(3) ?
C9 C14 . 1.401(3) ?
C10 C11 . 1.382(3) ?
C10 H10 . 0.92(2) ?
C11 C12 . 1.402(3) ?
C11 H11 . 0.95(2) ?
C12 N4 . 1.368(3) ?
C12 C13 . 1.402(3) ?
N4 H1N4 . 0.83(3) ?
N4 H2N4 . 0.90(3) ?
C13 C14 . 1.382(3) ?
C13 H13 . 0.90(2) ?
C14 H14 . 0.94(2) ?
O6 N5 . 1.379(2) ?
N5 C15 . 1.313(3) ?
N5 H1N5 . 0.84(2) ?
C15 O5 . 1.285(2) ?
C15 C16 . 1.474(3) ?
C16 C17 . 1.396(3) ?
C16 C21 . 1.400(3) ?
C17 C18 . 1.377(3) ?
C17 H17 . 0.96(2) ?
C18 C19 . 1.400(3) ?
C18 H18 . 0.92(2) ?
C19 N6 . 1.381(3) ?
C19 C20 . 1.396(3) ?
N6 H1N6 . 0.84(2) ?
N6 H2N6 . 0.82(3) ?
C20 C21 . 1.380(3) ?
C20 H20 . 0.90(2) ?
C21 H21 . 0.94(2) ?
O7 C22 . 1.417(3) ?
O7 H1O7 . 0.78(3) ?
C22 C23B . 1.438(8) ?
C22 C23A . 1.446(5) ?
C22 H22A . 0.9900 ?
C22 H22B . 0.9900 ?
C22 H22C . 0.9900 ?
C22 H22D . 0.9900 ?
C23A H23A . 0.9800 ?
C23A H23B . 0.9800 ?
C23A H23C . 0.9800 ?
C23B H23D . 0.9800 ?
C23B H23E . 0.9800 ?
C23B H23F . 0.9800 ?

loop_
_geom_hbond_atom_site_label_D
_geom_hbond_atom_site_label_H
_geom_hbond_atom_site_label_A
_geom_hbond_site_symmetry_A
_geom_hbond_distance_DH
_geom_hbond_distance_HA
_geom_hbond_distance_DA
_geom_hbond_angle_DHA
_geom_hbond_publ_flag
O7 H1O7 O6 2_665 0.78(3) 1.91(3) 2.694(2) 175(3) y
N6 H1N6 O3 2_666 0.84(2) 2.15(2) 2.968(2) 163.9(19) y
N5 H1N5 O7 . 0.84(2) 1.91(2) 2.740(2) 176(2) y
N3 H1N3 O4 2_565 0.86(3) 1.98(3) 2.755(2) 150(2) y
N1 H1N1 O2 2 0.84(3) 1.99(3) 2.737(2) 149(2) y

loop_
_geom_torsion_atom_site_label_1
_geom_torsion_atom_site_label_2
_geom_torsion_atom_site_label_3
_geom_torsion_atom_site_label_4
_geom_torsion_site_symmetry_1
_geom_torsion_site_symmetry_2
_geom_torsion_site_symmetry_3
_geom_torsion_site_symmetry_4
_geom_torsion
_geom_torsion_publ_flag
O6 Fe O2 N1 . . . . 175.55(12) ?
O4 Fe O2 N1 . . . . -92.72(12) ?
O5 Fe O2 N1 . . . . 96.80(12) ?
O1 Fe O2 N1 . . . . 9.49(11) ?
O3 Fe O2 N1 . . . . -36.0(3) ?
Fe O2 N1 C1 . . . . -11.7(2) ?
O2 N1 C1 O1 . . . . 6.1(3) ?
O2 N1 C1 C2 . . . . -174.36(16) ?
N1 C1 O1 Fe . . . . 2.5(2) ?
C2 C1 O1 Fe . . . . -176.99(14) ?
O2 Fe O1 C1 . . . . -6.88(13) ?
O6 Fe O1 C1 . . . . -62.3(2) ?
O4 Fe O1 C1 . . . . 83.59(13) ?
O5 Fe O1 C1 . . . . -111.26(13) ?
O3 Fe O1 C1 . . . . 161.76(13) ?
O1 C1 C2 C3 . . . . 20.6(3) ?
N1 C1 C2 C3 . . . . -158.8(2) ?
O1 C1 C2 C7 . . . . -160.5(2) ?
N1 C1 C2 C7 . . . . 20.0(3) ?
C7 C2 C3 C4 . . . . -1.3(3) ?
C1 C2 C3 C4 . . . . 177.7(2) ?
C2 C3 C4 C5 . . . . 0.9(4) ?
C3 C4 C5 N2 . . . . 178.1(2) ?
C3 C4 C5 C6 . . . . 0.6(4) ?
N2 C5 C6 C7 . . . . -179.2(2) ?
C4 C5 C6 C7 . . . . -1.7(4) ?
C5 C6 C7 C2 . . . . 1.3(4) ?
C3 C2 C7 C6 . . . . 0.2(4) ?
C1 C2 C7 C6 . . . . -178.7(2) ?
O2 Fe O4 N3 . . . . 166.76(12) ?
O6 Fe O4 N3 . . . . -102.43(12) ?
O5 Fe O4 N3 . . . . -42.2(2) ?
O1 Fe O4 N3 . . . . 87.02(12) ?
O3 Fe O4 N3 . . . . 0.40(11) ?
Fe O4 N3 C8 . . . . 1.7(2) ?
O4 N3 C8 O3 . . . . -4.0(3) ?
O4 N3 C8 C9 . . . . 175.04(16) ?
N3 C8 O3 Fe . . . . 4.1(2) ?
C9 C8 O3 Fe . . . . -174.89(14) ?
O2 Fe O3 C8 . . . . -60.9(3) ?
O6 Fe O3 C8 . . . . 86.72(13) ?
O4 Fe O3 C8 . . . . -2.41(12) ?
O5 Fe O3 C8 . . . . 164.62(13) ?
O1 Fe O3 C8 . . . . -105.33(13) ?
O3 C8 C9 C10 . . . . 149.8(2) ?
N3 C8 C9 C10 . . . . -29.2(3) ?
O3 C8 C9 C14 . . . . -27.4(3) ?
N3 C8 C9 C14 . . . . 153.54(19) ?
C14 C9 C10 C11 . . . . -1.0(3) ?
C8 C9 C10 C11 . . . . -178.25(19) ?
C9 C10 C11 C12 . . . . -1.7(3) ?
C10 C11 C12 N4 . . . . -177.0(2) ?
C10 C11 C12 C13 . . . . 2.9(3) ?
N4 C12 C13 C14 . . . . 178.27(19) ?
C11 C12 C13 C14 . . . . -1.6(3) ?
C12 C13 C14 C9 . . . . -1.0(3) ?
C10 C9 C14 C13 . . . . 2.3(3) ?
C8 C9 C14 C13 . . . . 179.61(18) ?
O2 Fe O6 N5 . . . . -100.53(12) ?
O4 Fe O6 N5 . . . . 166.72(12) ?
O5 Fe O6 N5 . . . . 3.73(11) ?
O1 Fe O6 N5 . . . . -46.5(3) ?
O3 Fe O6 N5 . . . . 88.00(12) ?
Fe O6 N5 C15 . . . . -4.7(2) ?
O6 N5 C15 O5 . . . . 2.6(3) ?
O6 N5 C15 C16 . . . . -175.01(16) ?
N5 C15 O5 Fe . . . . 0.8(2) ?
C16 C15 O5 Fe . . . . 178.37(13) ?
O2 Fe O5 C15 . . . . 85.37(13) ?
O6 Fe O5 C15 . . . . -2.56(12) ?
O4 Fe O5 C15 . . . . -64.7(2) ?
O1 Fe O5 C15 . . . . 164.44(12) ?
O3 Fe O5 C15 . . . . -106.35(12) ?
O5 C15 C16 C17 . . . . 18.8(3) ?
N5 C15 C16 C17 . . . . -163.68(18) ?
O5 C15 C16 C21 . . . . -157.92(18) ?
N5 C15 C16 C21 . . . . 19.6(3) ?
C21 C16 C17 C18 . . . . 1.2(3) ?
C15 C16 C17 C18 . . . . -175.66(18) ?
C16 C17 C18 C19 . . . . 0.4(3) ?
C17 C18 C19 N6 . . . . 179.44(18) ?
C17 C18 C19 C20 . . . . -2.4(3) ?
N6 C19 C20 C21 . . . . -178.92(19) ?
C18 C19 C20 C21 . . . . 3.0(3) ?
C19 C20 C21 C16 . . . . -1.4(3) ?
C17 C16 C21 C20 . . . . -0.6(3) ?
C15 C16 C21 C20 . . . . 176.07(18) ?
